data_1569626
loop_
_publ_author_name
'Zhang, Yuxuan'
'Wei, Zheng'
'Dikarev, Evgeny V.'

_publ_section_title
;
 Synthesis, Structure, and Characterizations of a Heterobimetallic
 Heptanuclear Complex [Pb2Co5(acac)14]
;
_journal_issue 7
_journal_name_full Crystals
_journal_page_first 1089
_journal_paper_doi 10.3390/cryst13071089
_journal_volume 13
_journal_year 2023
_chemical_formula_moiety 'C20 H28 Co O8 Pb'
_chemical_formula_sum 'C20 H28 Co O8 Pb'
_chemical_formula_weight 662.54
_space_group_crystal_system monoclinic
_space_group_IT_number 14
_space_group_name_Hall '-P 2ybc'
_space_group_name_H-M_alt 'P 1 21/c 1'
_atom_sites_solution_hydrogens geom
_atom_sites_solution_primary dual
_atom_sites_solution_secondary difmap
_audit_creation_date 2023-06-12
_audit_creation_method
;
Olex2 1.5
(compiled 2023.03.06 svn.rbb2c1857 for OlexSys, GUI svn.r6748)
;
_cell_angle_alpha 90
_cell_angle_beta 91.957(2)
_cell_angle_gamma 90
_cell_formula_units_Z 4
_cell_length_a 8.7792(15)
_cell_length_b 20.142(3)
_cell_length_c 13.720(2)
_cell_measurement_reflns_used 5721
_cell_measurement_temperature 100(2)
_cell_measurement_theta_max 27.38
_cell_measurement_theta_min 2.32
_cell_volume 2424.7(7)
_computing_cell_refinement 'SAINT v7.34A (Bruker, 200?)'
_computing_data_collection 'APEX3 v.2017.3-0 (Bruker AXS Inc., 2017)'
_computing_data_reduction 'SAINT v7.34A (Bruker, 200?)'
_computing_molecular_graphics 'Olex2 1.5 (Dolomanov et al., 2009)'
_computing_publication_material 'Olex2 1.5 (Dolomanov et al., 2009)'
_computing_structure_refinement 'SHELXL 2019/2 (Sheldrick, 2019)'
_computing_structure_solution 'SHELXT 2018/2 (Sheldrick, 2018)'
_diffrn_ambient_temperature 100(2)
_diffrn_measured_fraction_theta_full 0.997
_diffrn_measured_fraction_theta_max 0.935
_diffrn_measurement_device_type 'Bruker APEX-II CCD'
_diffrn_measurement_method '\w scans'
_diffrn_radiation_type MoK\a
_diffrn_radiation_wavelength 0.71073
_diffrn_reflns_av_R_equivalents 0.0783
_diffrn_reflns_av_unetI/netI 0.0841
_diffrn_reflns_Laue_measured_fraction_full 0.997
_diffrn_reflns_Laue_measured_fraction_max 0.935
_diffrn_reflns_limit_h_max 11
_diffrn_reflns_limit_h_min -11
_diffrn_reflns_limit_k_max 25
_diffrn_reflns_limit_k_min -26
_diffrn_reflns_limit_l_max 17
_diffrn_reflns_limit_l_min -17
_diffrn_reflns_number 20649
_diffrn_reflns_point_group_measured_fraction_full 0.997
_diffrn_reflns_point_group_measured_fraction_max 0.935
_diffrn_reflns_theta_full 25.242
_diffrn_reflns_theta_max 28.277
_diffrn_reflns_theta_min 2.321
_diffrn_source 'fine-focus sealed tube'
_exptl_absorpt_coefficient_mu 7.657
_exptl_absorpt_correction_T_max 0.7563
_exptl_absorpt_correction_T_min 0.6241
_exptl_absorpt_correction_type multi-scan
_exptl_absorpt_process_details
;
SADABS-2004/1 (Bruker, 2004) was used for absorption correction.
R(int) was 0.1217 before and 0.0535 after correction.
The Ratio of minimum to maximum transmission is 0.5241.
The \l/2 correction factor is 0.0015.
;
_exptl_crystal_colour pink
_exptl_crystal_colour_primary pink
_exptl_crystal_density_diffrn 1.815
_exptl_crystal_density_meas ?
_exptl_crystal_density_method none
_exptl_crystal_description block
_exptl_crystal_F_000 1284
_exptl_crystal_size_max 0.16
_exptl_crystal_size_mid 0.13
_exptl_crystal_size_min 0.1
_refine_diff_density_max 3.432
_refine_diff_density_min -1.519
_refine_diff_density_rms 0.264
_refine_ls_extinction_method none
_refine_ls_goodness_of_fit_ref 1.029
_refine_ls_hydrogen_treatment constr
_refine_ls_matrix_type full
_refine_ls_number_parameters 279
_refine_ls_number_reflns 5640
_refine_ls_number_restraints 0
_refine_ls_restrained_S_all 1.029
_refine_ls_R_factor_all 0.0975
_refine_ls_R_factor_gt 0.0545
_refine_ls_shift/su_max 0.001
_refine_ls_shift/su_mean 0.000
_refine_ls_structure_factor_coef Fsqd
_refine_ls_weighting_details 'w=1/[\s^2^(Fo^2^)+(0.0745P)^2^] where P=(Fo^2^+2Fc^2^)/3'
_refine_ls_weighting_scheme calc
_refine_ls_wR_factor_gt 0.1296
_refine_ls_wR_factor_ref 0.1496
_reflns_Friedel_coverage 0.000
_reflns_number_gt 3602
_reflns_number_total 5640
_reflns_threshold_expression 'I > 2\s(I)'
_cod_data_source_file PbCoacac4.cif
_cod_data_source_block pbcoacac4
_cod_depositor_comments
;
The following automatic conversions were performed:

data item '_exptl_crystal_density_meas' value 'not measured' was
changed to '?' -- the value is perceived as not measured.

Automatic conversion script
Id: cif_fix_values 8170 2020-07-09 18:12:32Z antanas 
;
_cod_original_cell_volume 2424.8(7)
_cod_original_sg_symbol_H-M 'P 21/c'
_cod_database_code 1569626
_shelx_shelxl_version_number 2019/2
_shelx_space_group_comment
;
The symmetry employed for this shelxl refinement is uniquely defined
by the following loop, which should always be used as a source of
symmetry information in preference to the above space-group names.
They are only intended as comments.
;
_shelx_estimated_absorpt_t_max 0.515
_shelx_estimated_absorpt_t_min 0.374
_olex2_refinement_description
;
1. Fixed Uiso
 At 1.2 times of:
  All C(H) groups
 At 1.5 times of:
  All C(H,H,H) groups
2.a Aromatic/amide H refined with riding coordinates:
 C2(H2), C5(H5), C12(H12), C17(H17)
2.b Idealised Me refined as rotating group:
 C10(H10A,H10B,H10C), C13(H13A,H13B,H13C), C14(H14A,H14B,H14C), C15(H15A,H15B,
 H15C), C16(H16A,H16B,H16C), C18(H18A,H18B,H18C), C19(H19A,H19B,H19C), C20(H20A,
 H20B,H20C)
;
_olex2_submission_special_instructions 'No special instructions were received'

loop_
_space_group_symop_operation_xyz
'x, y, z'
'-x, y+1/2, -z+1/2'
'-x, -y, -z'
'x, -y-1/2, z-1/2'

loop_
_atom_site_label
_atom_site_type_symbol
_atom_site_fract_x
_atom_site_fract_y
_atom_site_fract_z
_atom_site_U_iso_or_equiv
_atom_site_adp_type
_atom_site_occupancy
_atom_site_site_symmetry_order
_atom_site_calc_flag
_atom_site_refinement_flags_posn
_atom_site_refinement_flags_adp
_atom_site_refinement_flags_occupancy
_atom_site_disorder_assembly
_atom_site_disorder_group
C1 C 0.2144(11) 0.3886(5) 0.8604(6) 0.038(2) Uani 1 1 d . . . . .
C2 C 0.1561(12) 0.4341(5) 0.7914(7) 0.041(2) Uani 1 1 d . . . . .
H2 H 0.110760 0.473156 0.816236 0.049 Uiso 1 1 calc R U . . .
C3 C 0.1576(10) 0.4282(5) 0.6893(6) 0.033(2) Uani 1 1 d . . . . .
C4 C 0.6001(11) 0.4305(5) 0.6633(7) 0.036(2) Uani 1 1 d . . . . .
C5 C 0.6074(11) 0.4320(5) 0.5615(7) 0.036(2) Uani 1 1 d . . . . .
H5 H 0.649782 0.470720 0.533792 0.043 Uiso 1 1 calc R U . . .
C6 C 0.5582(10) 0.3819(5) 0.4959(6) 0.032(2) Uani 1 1 d . . . . .
C7 C 0.6034(11) 0.1569(5) 0.5331(7) 0.040(2) Uani 1 1 d . . . . .
C8 C 0.1598(11) 0.3289(4) 0.3203(6) 0.032(2) Uani 1 1 d . . . . .
C9 C 0.0808(11) 0.2941(5) 0.4861(7) 0.035(2) Uani 1 1 d . . . . .
C10 C -0.0492(12) 0.2951(5) 0.5554(8) 0.045(3) Uani 1 1 d . . . . .
H10A H -0.044617 0.255345 0.596482 0.068 Uiso 1 1 calc R U . . .
H10B H -0.146345 0.295959 0.517985 0.068 Uiso 1 1 calc R U . . .
H10C H -0.041101 0.334781 0.596619 0.068 Uiso 1 1 calc R U . . .
C11 C 0.6873(11) 0.1967(5) 0.3724(7) 0.036(2) Uani 1 1 d . . . . .
C12 C 0.7060(11) 0.1595(5) 0.4570(7) 0.040(2) Uani 1 1 d . . . . .
H12 H 0.796105 0.133559 0.464048 0.048 Uiso 1 1 calc R U . . .
C13 C 0.5902(12) 0.3911(5) 0.3898(7) 0.047(3) Uani 1 1 d . . . . .
H13A H 0.668328 0.359320 0.370814 0.070 Uiso 1 1 calc R U . . .
H13B H 0.626469 0.436398 0.379058 0.070 Uiso 1 1 calc R U . . .
H13C H 0.496507 0.383475 0.350507 0.070 Uiso 1 1 calc R U . . .
C14 C 0.6732(13) 0.4872(5) 0.7195(8) 0.050(3) Uani 1 1 d . . . . .
H14A H 0.599631 0.506024 0.763964 0.075 Uiso 1 1 calc R U . . .
H14B H 0.704952 0.521563 0.673809 0.075 Uiso 1 1 calc R U . . .
H14C H 0.762430 0.470914 0.757071 0.075 Uiso 1 1 calc R U . . .
C15 C 0.1914(14) 0.4045(6) 0.9656(7) 0.056(3) Uani 1 1 d . . . . .
H15A H 0.128297 0.370037 0.994439 0.083 Uiso 1 1 calc R U . . .
H15B H 0.140303 0.447602 0.970631 0.083 Uiso 1 1 calc R U . . .
H15C H 0.290472 0.406349 1.000650 0.083 Uiso 1 1 calc R U . . .
C16 C 0.0745(13) 0.4793(5) 0.6276(7) 0.048(3) Uani 1 1 d . . . . .
H16A H 0.135936 0.490945 0.571858 0.072 Uiso 1 1 calc R U . . .
H16B H 0.056877 0.519064 0.666798 0.072 Uiso 1 1 calc R U . . .
H16C H -0.023585 0.461088 0.604106 0.072 Uiso 1 1 calc R U . . .
C17 C 0.0602(12) 0.3278(5) 0.3953(7) 0.041(2) Uani 1 1 d . . . . .
H17 H -0.031877 0.352033 0.385716 0.049 Uiso 1 1 calc R U . . .
C18 C 0.1086(13) 0.3601(5) 0.2246(7) 0.047(3) Uani 1 1 d . . . . .
H18A H 0.187772 0.390424 0.202625 0.071 Uiso 1 1 calc R U . . .
H18B H 0.014017 0.384948 0.233377 0.071 Uiso 1 1 calc R U . . .
H18C H 0.090743 0.325323 0.175596 0.071 Uiso 1 1 calc R U . . .
C19 C 0.6454(15) 0.1164(7) 0.6210(9) 0.074(4) Uani 1 1 d . . . . .
H19A H 0.644735 0.144552 0.679211 0.111 Uiso 1 1 calc R U . . .
H19B H 0.747524 0.097647 0.614060 0.111 Uiso 1 1 calc R U . . .
H19C H 0.571618 0.080260 0.627512 0.111 Uiso 1 1 calc R U . . .
C20 C 0.8100(12) 0.1960(5) 0.2978(9) 0.052(3) Uani 1 1 d . . . . .
H20A H 0.788816 0.160570 0.250369 0.078 Uiso 1 1 calc R U . . .
H20B H 0.909261 0.188149 0.330674 0.078 Uiso 1 1 calc R U . . .
H20C H 0.811568 0.238884 0.264087 0.078 Uiso 1 1 calc R U . . .
Co2 Co 0.38514(14) 0.24710(6) 0.43045(8) 0.0277(3) Uani 1 1 d . . . . .
O1 O 0.2818(7) 0.3346(3) 0.8397(4) 0.0337(14) Uani 1 1 d . . . . .
O2 O 0.2175(8) 0.3824(3) 0.6414(4) 0.0419(17) Uani 1 1 d . . . . .
O3 O 0.5395(8) 0.3865(3) 0.7138(4) 0.0394(16) Uani 1 1 d . . . . .
O4 O 0.4866(7) 0.3294(3) 0.5183(4) 0.0298(14) Uani 1 1 d . . . . .
O5 O 0.1970(7) 0.2610(3) 0.5108(4) 0.0315(14) Uani 1 1 d . . . . .
O6 O 0.2919(7) 0.3042(3) 0.3219(4) 0.0322(14) Uani 1 1 d . . . . .
O7 O 0.4782(8) 0.1884(3) 0.5356(4) 0.0366(16) Uani 1 1 d . . . . .
O8 O 0.5717(8) 0.2333(3) 0.3486(4) 0.0357(15) Uani 1 1 d . . . . .
Pb1 Pb 0.38373(4) 0.29642(2) 0.67991(2) 0.03109(13) Uani 1 1 d . . . . .

loop_
_atom_site_aniso_label
_atom_site_aniso_U_11
_atom_site_aniso_U_22
_atom_site_aniso_U_33
_atom_site_aniso_U_23
_atom_site_aniso_U_13
_atom_site_aniso_U_12
C1 0.039(6) 0.052(6) 0.023(5) -0.002(4) 0.001(4) 0.006(5)
C2 0.064(7) 0.029(5) 0.030(5) -0.004(4) 0.003(5) 0.008(5)
C3 0.033(5) 0.036(5) 0.030(5) 0.010(4) -0.002(4) -0.006(4)
C4 0.038(6) 0.033(5) 0.037(5) -0.002(4) -0.004(4) 0.010(4)
C5 0.046(6) 0.029(5) 0.032(5) 0.000(4) -0.003(4) -0.010(4)
C6 0.030(5) 0.035(5) 0.031(5) 0.013(4) 0.006(4) 0.001(4)
C7 0.039(6) 0.040(6) 0.040(6) -0.004(5) -0.006(5) 0.008(5)
C8 0.045(6) 0.026(5) 0.026(5) -0.001(4) -0.007(4) 0.003(4)
C9 0.034(5) 0.040(5) 0.031(5) -0.019(4) 0.008(4) -0.004(5)
C10 0.039(6) 0.054(7) 0.043(6) -0.002(5) 0.010(5) 0.011(5)
C11 0.029(5) 0.043(6) 0.036(5) -0.011(4) 0.002(4) -0.009(4)
C12 0.024(5) 0.059(7) 0.037(6) -0.007(5) -0.007(4) 0.018(5)
C13 0.057(7) 0.060(7) 0.023(5) 0.005(5) 0.005(4) -0.025(6)
C14 0.061(8) 0.045(6) 0.044(6) -0.006(5) -0.009(5) -0.006(5)
C15 0.079(9) 0.060(8) 0.028(6) -0.005(5) 0.007(5) 0.021(6)
C16 0.053(7) 0.051(7) 0.039(6) 0.004(5) -0.001(5) 0.012(5)
C17 0.038(6) 0.042(6) 0.042(6) -0.004(5) 0.001(4) 0.006(5)
C18 0.065(8) 0.050(7) 0.025(5) 0.002(4) -0.011(5) 0.003(5)
C19 0.072(9) 0.093(11) 0.057(8) 0.030(7) -0.004(7) 0.032(8)
C20 0.037(6) 0.063(8) 0.057(7) -0.012(6) 0.019(5) -0.004(5)
Co2 0.0321(7) 0.0355(7) 0.0156(5) -0.0002(5) 0.0021(4) 0.0024(5)
O1 0.044(4) 0.034(4) 0.024(3) 0.003(3) 0.003(3) 0.011(3)
O2 0.059(5) 0.040(4) 0.026(4) -0.005(3) -0.005(3) 0.008(3)
O3 0.056(4) 0.034(4) 0.028(4) 0.005(3) -0.004(3) -0.005(3)
O4 0.034(4) 0.035(4) 0.020(3) -0.003(3) 0.002(2) -0.001(3)
O5 0.030(4) 0.041(4) 0.023(3) 0.001(3) 0.003(3) 0.002(3)
O6 0.039(4) 0.034(4) 0.023(3) 0.002(3) -0.001(3) 0.004(3)
O7 0.050(4) 0.038(4) 0.021(3) -0.002(3) 0.002(3) 0.003(3)
O8 0.042(4) 0.047(4) 0.019(3) -0.001(3) 0.002(3) -0.001(3)
Pb1 0.0421(2) 0.0346(2) 0.01663(18) 0.00020(15) 0.00176(12) 0.00124(17)

loop_
_atom_type_symbol
_atom_type_description
_atom_type_scat_dispersion_real
_atom_type_scat_dispersion_imag
_atom_type_scat_source
C C 0.0033 0.0016 'International Tables Vol C Tables 4.2.6.8 and 6.1.1.4'
H H 0.0000 0.0000 'International Tables Vol C Tables 4.2.6.8 and 6.1.1.4'
Co Co 0.3494 0.9721 'International Tables Vol C Tables 4.2.6.8 and 6.1.1.4'
O O 0.0106 0.0060 'International Tables Vol C Tables 4.2.6.8 and 6.1.1.4'
Pb Pb -3.3944 10.1111 'International Tables Vol C Tables 4.2.6.8 and 6.1.1.4'

loop_
_geom_angle_atom_site_label_1
_geom_angle_atom_site_label_2
_geom_angle_atom_site_label_3
_geom_angle
_geom_angle_site_symmetry_1
_geom_angle_site_symmetry_3
_geom_angle_publ_flag
C2 C1 C15 116.9(9) . . ?
O1 C1 C2 124.7(8) . . ?
O1 C1 C15 118.4(9) . . ?
C1 C2 H2 116.5 . . ?
C1 C2 C3 127.0(9) . . ?
C3 C2 H2 116.5 . . ?
C2 C3 C16 118.8(9) . . ?
O2 C3 C2 126.9(9) . . ?
O2 C3 C16 114.3(8) . . ?
C5 C4 C14 117.4(9) . . ?
O3 C4 C5 126.9(9) . . ?
O3 C4 C14 115.7(9) . . ?
C4 C5 H5 116.6 . . ?
C4 C5 C6 126.8(9) . . ?
C6 C5 H5 116.6 . . ?
C5 C6 C13 117.9(8) . . ?
O4 C6 C5 125.6(8) . . ?
O4 C6 C13 116.5(8) . . ?
C12 C7 C19 118.4(9) . . ?
O7 C7 C12 125.4(9) . . ?
O7 C7 C19 116.2(10) . . ?
C17 C8 C18 118.7(9) . . ?
O6 C8 C17 126.1(8) . . ?
O6 C8 C18 115.2(9) . . ?
C17 C9 C10 117.9(9) . . ?
O5 C9 C10 117.5(9) . . ?
O5 C9 C17 124.5(9) . . ?
C9 C10 H10A 109.5 . . ?
C9 C10 H10B 109.5 . . ?
C9 C10 H10C 109.5 . . ?
H10A C10 H10B 109.5 . . ?
H10A C10 H10C 109.5 . . ?
H10B C10 H10C 109.5 . . ?
C12 C11 C20 119.7(9) . . ?
O8 C11 C12 126.3(9) . . ?
O8 C11 C20 114.1(9) . . ?
C7 C12 H12 117.2 . . ?
C11 C12 C7 125.6(9) . . ?
C11 C12 H12 117.2 . . ?
C6 C13 H13A 109.5 . . ?
C6 C13 H13B 109.5 . . ?
C6 C13 H13C 109.5 . . ?
H13A C13 H13B 109.5 . . ?
H13A C13 H13C 109.5 . . ?
H13B C13 H13C 109.5 . . ?
C4 C14 H14A 109.5 . . ?
C4 C14 H14B 109.5 . . ?
C4 C14 H14C 109.5 . . ?
H14A C14 H14B 109.5 . . ?
H14A C14 H14C 109.5 . . ?
H14B C14 H14C 109.5 . . ?
C1 C15 H15A 109.5 . . ?
C1 C15 H15B 109.5 . . ?
C1 C15 H15C 109.5 . . ?
H15A C15 H15B 109.5 . . ?
H15A C15 H15C 109.5 . . ?
H15B C15 H15C 109.5 . . ?
C3 C16 H16A 109.5 . . ?
C3 C16 H16B 109.5 . . ?
C3 C16 H16C 109.5 . . ?
H16A C16 H16B 109.5 . . ?
H16A C16 H16C 109.5 . . ?
H16B C16 H16C 109.5 . . ?
C8 C17 C9 126.7(9) . . ?
C8 C17 H17 116.6 . . ?
C9 C17 H17 116.6 . . ?
C8 C18 H18A 109.5 . . ?
C8 C18 H18B 109.5 . . ?
C8 C18 H18C 109.5 . . ?
H18A C18 H18B 109.5 . . ?
H18A C18 H18C 109.5 . . ?
H18B C18 H18C 109.5 . . ?
C7 C19 H19A 109.5 . . ?
C7 C19 H19B 109.5 . . ?
C7 C19 H19C 109.5 . . ?
H19A C19 H19B 109.5 . . ?
H19A C19 H19C 109.5 . . ?
H19B C19 H19C 109.5 . . ?
C11 C20 H20A 109.5 . . ?
C11 C20 H20B 109.5 . . ?
C11 C20 H20C 109.5 . . ?
H20A C20 H20B 109.5 . . ?
H20A C20 H20C 109.5 . . ?
H20B C20 H20C 109.5 . . ?
O4 Co2 O1 179.0(2) . 4_565 ?
O5 Co2 O1 94.7(2) . 4_565 ?
O5 Co2 O4 85.5(2) . . ?
O6 Co2 O1 82.1(2) . 4_565 ?
O6 Co2 O4 96.9(2) . . ?
O6 Co2 O5 90.3(3) . . ?
O6 Co2 O8 89.1(3) . . ?
O7 Co2 O1 96.5(2) . 4_565 ?
O7 Co2 O4 84.5(2) . . ?
O7 Co2 O5 90.5(3) . . ?
O7 Co2 O6 178.5(2) . . ?
O7 Co2 O8 90.1(3) . . ?
O8 Co2 O1 84.9(2) . 4_565 ?
O8 Co2 O4 94.9(2) . . ?
O8 Co2 O5 179.3(3) . . ?
C1 O1 Co2 133.4(6) . 4_566 ?
C1 O1 Pb1 129.5(6) . . ?
Co2 O1 Pb1 96.3(2) 4_566 . ?
C3 O2 Pb1 134.6(6) . . ?
C4 O3 Pb1 134.6(6) . . ?
C6 O4 Co2 133.0(6) . . ?
C6 O4 Pb1 128.9(5) . . ?
Co2 O4 Pb1 97.6(2) . . ?
C9 O5 Co2 126.4(6) . . ?
C9 O5 Pb1 121.4(5) . . ?
Co2 O5 Pb1 91.2(2) . . ?
C8 O6 Co2 125.7(6) . . ?
C7 O7 Co2 127.1(6) . . ?
C11 O8 Co2 125.5(6) . . ?
C11 O8 Pb1 120.9(5) . 4_565 ?
Co2 O8 Pb1 91.3(2) . 4_565 ?
O1 Pb1 O5 124.55(19) . . ?
O2 Pb1 O1 74.3(2) . . ?
O2 Pb1 O4 81.0(2) . . ?
O2 Pb1 O5 70.4(2) . . ?
O3 Pb1 O1 79.0(2) . . ?
O3 Pb1 O2 79.7(2) . . ?
O3 Pb1 O4 75.0(2) . . ?
O3 Pb1 O5 132.26(19) . . ?
O4 Pb1 O1 146.9(2) . . ?
O4 Pb1 O5 64.34(18) . . ?

loop_
_geom_bond_atom_site_label_1
_geom_bond_atom_site_label_2
_geom_bond_distance
_geom_bond_site_symmetry_2
_geom_bond_publ_flag
C1 C2 1.402(13) . ?
C1 C15 1.500(12) . ?
C1 O1 1.275(11) . ?
C2 H2 0.9500 . ?
C2 C3 1.406(12) . ?
C3 C16 1.504(12) . ?
C3 O2 1.258(11) . ?
C4 C5 1.400(12) . ?
C4 C14 1.509(13) . ?
C4 O3 1.254(11) . ?
C5 H5 0.9500 . ?
C5 C6 1.409(13) . ?
C6 C13 1.502(12) . ?
C6 O4 1.273(10) . ?
C7 C12 1.403(13) . ?
C7 C19 1.492(14) . ?
C7 O7 1.271(11) . ?
C8 C17 1.373(13) . ?
C8 C18 1.511(12) . ?
C8 O6 1.261(11) . ?
C9 C10 1.510(13) . ?
C9 C17 1.424(14) . ?
C9 O5 1.255(11) . ?
C10 H10A 0.9800 . ?
C10 H10B 0.9800 . ?
C10 H10C 0.9800 . ?
C11 C12 1.387(14) . ?
C11 C20 1.511(13) . ?
C11 O8 1.288(12) . ?
C12 H12 0.9500 . ?
C13 H13A 0.9800 . ?
C13 H13B 0.9800 . ?
C13 H13C 0.9800 . ?
C14 H14A 0.9800 . ?
C14 H14B 0.9800 . ?
C14 H14C 0.9800 . ?
C15 H15A 0.9800 . ?
C15 H15B 0.9800 . ?
C15 H15C 0.9800 . ?
C16 H16A 0.9800 . ?
C16 H16B 0.9800 . ?
C16 H16C 0.9800 . ?
C17 H17 0.9500 . ?
C18 H18A 0.9800 . ?
C18 H18B 0.9800 . ?
C18 H18C 0.9800 . ?
C19 H19A 0.9800 . ?
C19 H19B 0.9800 . ?
C19 H19C 0.9800 . ?
C20 H20A 0.9800 . ?
C20 H20B 0.9800 . ?
C20 H20C 0.9800 . ?
Co2 O1 2.237(6) 4_565 ?
Co2 O4 2.218(6) . ?
Co2 O5 2.036(6) . ?
Co2 O6 2.031(6) . ?
Co2 O7 2.017(6) . ?
Co2 O8 2.036(7) . ?
O1 Pb1 2.517(6) . ?
O2 Pb1 2.315(7) . ?
O3 Pb1 2.310(6) . ?
O4 Pb1 2.512(6) . ?
O5 Pb1 2.884(6) . ?
O8 Pb1 2.860(6) 4_565 ?

loop_
_geom_torsion_atom_site_label_1
_geom_torsion_atom_site_label_2
_geom_torsion_atom_site_label_3
_geom_torsion_atom_site_label_4
_geom_torsion
_geom_torsion_site_symmetry_1
_geom_torsion_site_symmetry_2
_geom_torsion_site_symmetry_3
_geom_torsion_site_symmetry_4
_geom_torsion_publ_flag
C1 C2 C3 C16 173.7(10) . . . . ?
C1 C2 C3 O2 -3.4(18) . . . . ?
C2 C1 O1 Co2 -179.8(7) . . . 4_566 ?
C2 C1 O1 Pb1 13.0(15) . . . . ?
C2 C3 O2 Pb1 -11.9(16) . . . . ?
C4 C5 C6 C13 -174.4(10) . . . . ?
C4 C5 C6 O4 6.6(16) . . . . ?
C5 C4 O3 Pb1 -10.3(16) . . . . ?
C5 C6 O4 Co2 175.6(7) . . . . ?
C5 C6 O4 Pb1 5.7(13) . . . . ?
C10 C9 C17 C8 -175.3(9) . . . . ?
C10 C9 O5 Co2 177.1(6) . . . . ?
C10 C9 O5 Pb1 -64.2(10) . . . . ?
C12 C7 O7 Co2 3.2(14) . . . . ?
C12 C11 O8 Co2 0.7(14) . . . . ?
C12 C11 O8 Pb1 -116.5(9) . . . 4_565 ?
C13 C6 O4 Co2 -3.4(13) . . . . ?
C13 C6 O4 Pb1 -173.3(6) . . . . ?
C14 C4 C5 C6 174.4(9) . . . . ?
C14 C4 O3 Pb1 170.1(6) . . . . ?
C15 C1 C2 C3 -176.7(11) . . . . ?
C15 C1 O1 Co2 -1.4(15) . . . 4_566 ?
C15 C1 O1 Pb1 -168.6(7) . . . . ?
C16 C3 O2 Pb1 170.9(7) . . . . ?
C17 C8 O6 Co2 7.3(13) . . . . ?
C17 C9 O5 Co2 0.4(13) . . . . ?
C17 C9 O5 Pb1 119.1(8) . . . . ?
C18 C8 C17 C9 172.1(9) . . . . ?
C18 C8 O6 Co2 -170.7(6) . . . . ?
C19 C7 C12 C11 -177.3(11) . . . . ?
C19 C7 O7 Co2 -179.5(8) . . . . ?
C20 C11 C12 C7 178.4(9) . . . . ?
C20 C11 O8 Co2 -179.7(6) . . . . ?
C20 C11 O8 Pb1 63.1(9) . . . 4_565 ?
O1 C1 C2 C3 1.7(18) . . . . ?
O3 C4 C5 C6 -5.2(17) . . . . ?
O5 C9 C17 C8 1.5(16) . . . . ?
O6 C8 C17 C9 -5.7(16) . . . . ?
O7 C7 C12 C11 -0.1(17) . . . . ?
O8 C11 C12 C7 -2.0(17) . . . . ?
